data_2219393
loop_
_publ_author_name
'Fu, Zhiyong'
'Chen, Yuan'
'Yi, Jianglong'

_publ_section_title
;<i>catena</i>-Poly[[[diaquacobalt(II)]bis(\m-1,3-di-4-pyridylpropane-\k^2^<i>N</i>:<i>N</i>')]
 bis(perchlorate) bis(1,3-di-4-pyridylpropane) bis(2-methyl-4-nitroaniline)]
;
_journal_coeditor_code LH2679
_journal_issue 9
_journal_name_full 'Acta Crystallographica Section E'
_journal_page_first m1199
_journal_page_last m1200
_journal_paper_doi 10.1107/S1600536808026470
_journal_volume 64
_journal_year 2008
_chemical_formula_iupac '[Co (C13 H14 N2)2 (H2 O)2](Cl O4)2, 2C13 H14 N2, 2C7 H8 N2 O2'
_chemical_formula_moiety 'C26 H32 Co N4 O2 2+, 2(Cl O4 -), 2(C13 H14 N2), 2(C7 H8 N2 O2)'
_chemical_formula_sum 'C66 H76 Cl2 Co N12 O14'
_chemical_formula_weight 1391.22
_chemical_name_systematic
;
catena-Poly[[[diaquacobalt(II)]bis(\m-1,3-di-4-pyridylpropane-\k^2^N:N')]
bis(perchlorate) bis(1,3-di-4-pyridylpropane) bis(2-methyl-4-nitroaniline)]
;
_space_group_IT_number 2
_symmetry_cell_setting triclinic
_symmetry_space_group_name_Hall '-P 1'
_symmetry_space_group_name_H-M 'P -1'
_atom_sites_solution_hydrogens geom
_atom_sites_solution_primary direct
_atom_sites_solution_secondary difmap
_audit_creation_method SHELXL-97
_cell_angle_alpha 71.0112(7)
_cell_angle_beta 82.4011(6)
_cell_angle_gamma 68.3933(7)
_cell_formula_units_Z 1
_cell_length_a 10.9310(3)
_cell_length_b 11.6505(5)
_cell_length_c 15.2054(4)
_cell_measurement_reflns_used 5827
_cell_measurement_temperature 298(2)
_cell_measurement_theta_max 25.03
_cell_measurement_theta_min 2.75
_cell_volume 1702.22(10)
_computing_cell_refinement 'SAINT (Bruker, 1996)'
_computing_data_collection 'SMART (Bruker, 1996)'
_computing_data_reduction 'SAINT (Bruker, 1996)'
_computing_molecular_graphics 'SHELXTL (Sheldrick, 2008)'
_computing_publication_material 'SHELXTL (Sheldrick, 2008)'
_computing_structure_refinement 'SHELXL97 (Sheldrick, 2008)'
_computing_structure_solution 'SHELXS97 (Sheldrick, 2008)'
_diffrn_ambient_temperature 298(2)
_diffrn_measured_fraction_theta_full 0.970
_diffrn_measured_fraction_theta_max 0.970
_diffrn_measurement_device_type 'Bruker SMART CCD'
_diffrn_measurement_method \w
_diffrn_radiation_monochromator graphite
_diffrn_radiation_source 'fine-focus sealed tube'
_diffrn_radiation_type MoK\a
_diffrn_radiation_wavelength 0.71073
_diffrn_reflns_av_R_equivalents 0.0387
_diffrn_reflns_av_sigmaI/netI 0.0988
_diffrn_reflns_limit_h_max 13
_diffrn_reflns_limit_h_min -11
_diffrn_reflns_limit_k_max 13
_diffrn_reflns_limit_k_min -13
_diffrn_reflns_limit_l_max 18
_diffrn_reflns_limit_l_min -18
_diffrn_reflns_number 8612
_diffrn_reflns_theta_full 25.03
_diffrn_reflns_theta_max 25.03
_diffrn_reflns_theta_min 2.75
_diffrn_standards_decay_% 3.0
_diffrn_standards_interval_time 20
_exptl_absorpt_coefficient_mu 0.403
_exptl_absorpt_correction_T_max 0.967
_exptl_absorpt_correction_T_min 0.892
_exptl_absorpt_correction_type multi-scan
_exptl_absorpt_process_details '(SADABS; Sheldrick, 1996)'
_exptl_crystal_colour orange
_exptl_crystal_density_diffrn 1.357
_exptl_crystal_density_method 'not measured'
_exptl_crystal_description block
_exptl_crystal_F_000 729
_exptl_crystal_size_max 0.30
_exptl_crystal_size_mid 0.22
_exptl_crystal_size_min 0.1
_refine_diff_density_max 0.531
_refine_diff_density_min -0.310
_refine_ls_extinction_method none
_refine_ls_goodness_of_fit_ref 1.019
_refine_ls_hydrogen_treatment mixed
_refine_ls_matrix_type full
_refine_ls_number_parameters 438
_refine_ls_number_reflns 5827
_refine_ls_number_restraints 0
_refine_ls_restrained_S_all 1.019
_refine_ls_R_factor_all 0.1264
_refine_ls_R_factor_gt 0.0658
_refine_ls_shift/su_max 0.000
_refine_ls_shift/su_mean 0.000
_refine_ls_structure_factor_coef Fsqd
_refine_ls_weighting_details 'calc w=1/[\s^2^(Fo^2^)+(0.0705P)^2^] where P=(Fo^2^+2Fc^2^)/3'
_refine_ls_weighting_scheme calc
_refine_ls_wR_factor_gt 0.1362
_refine_ls_wR_factor_ref 0.1683
_reflns_number_gt 3438
_reflns_number_total 5827
_reflns_threshold_expression I>2\s(I)
_cod_data_source_file lh2679.cif
_cod_data_source_block I
_cod_depositor_comments
;
The following automatic conversions were performed:
'_symmetry_cell_setting' value 'Triclinic' changed to 'triclinic'
according to '/home/saulius/struct/CIF-dictionaries/cif_core.dic'
dictionary named 'cif_core.dic' version 2.4.1 from
2010-06-29.

'_exptl_absorpt_correction_type' value 'Multi-scan' changed
to 'multi-scan' according to
'/home/saulius/struct/CIF-dictionaries/cif_core.dic' dictionary named
'cif_core.dic' version 2.4.1 from 2010-06-29.

Automatic conversion script
Id: cif_fix_enum 1527 2010-12-29 10:47:43Z saulius 

The following automatic conversions were performed:

'_symmetry_cell_setting' value 'Triclinic' changed to 'triclinic'
according to /home/saulius/struct/CIF-dictionaries/cif_core.dic
dictionary named 'cif_core.dic' version 2.4.1 from
2010-06-29.

'_exptl_absorpt_correction_type' value 'Multi-scan'
changed to 'multi-scan' according to
/home/saulius/struct/CIF-dictionaries/cif_core.dic dictionary named
'cif_core.dic' version 2.4.1 from 2010-06-29.

Automatic conversion script
Id: cif_fix_values 1715 2011-07-08 13:25:40Z adriana 
;
_cod_database_code 2219393
_cod_database_fobs_code 2219393

loop_
_symmetry_equiv_pos_as_xyz
'x, y, z'
'-x, -y, -z'

loop_
_atom_site_type_symbol
_atom_site_label
_atom_site_fract_x
_atom_site_fract_y
_atom_site_fract_z
_atom_site_U_iso_or_equiv
_atom_site_adp_type
_atom_site_calc_flag
_atom_site_refinement_flags
_atom_site_occupancy
Co Co1 0.0000 0.0000 0.0000 0.0368(2) Uani d S 1
O O1 -0.0308(3) -0.0246(3) 0.1425(2) 0.0450(8) Uani d . 1
H H2 -0.095(4) 0.007(4) 0.161(3) 0.035(14) Uiso d . 1
H H1 -0.009(5) -0.091(6) 0.190(4) 0.10(2) Uiso d . 1
O O2 0.0102(8) -0.3950(9) -0.2105(4) 0.185(3) Uani d . 1
O O3 -0.1176(7) -0.1911(10) -0.2256(7) 0.218(5) Uani d . 1
O O4 0.6660(4) -0.3125(5) -0.7027(3) 0.1267(17) Uani d . 1
O O5 0.5089(6) -0.3630(6) -0.7540(3) 0.146(2) Uani d . 1
O O6 0.4479(6) -0.1872(5) -0.7051(4) 0.160(2) Uani d . 1
O O7 0.5165(4) -0.3851(5) -0.5995(3) 0.1177(16) Uani d . 1
N N1 -0.1793(3) -0.0409(3) -0.0082(2) 0.0380(8) Uani d . 1
N N2 -0.1087(3) -0.7946(3) -0.0213(2) 0.0412(8) Uani d . 1
N N3 -0.0498(4) -0.7448(4) -0.2812(3) 0.0679(11) Uani d . 1
N N4 -0.7219(4) -0.0999(4) -0.2125(3) 0.0621(10) Uani d . 1
N N5 0.3025(6) -0.1123(7) -0.5321(4) 0.139(2) Uani d . 1
H H5A 0.3638 -0.1666 -0.5550 0.167 Uiso calc R 1
H H5B 0.2891 -0.0309 -0.5548 0.167 Uiso calc R 1
N N6 -0.0249(11) -0.2734(10) -0.2435(5) 0.156(4) Uani d . 1
C C1 -0.2391(4) -0.0147(3) -0.0875(3) 0.0422(10) Uani d . 1
H H1A -0.2139 0.0379 -0.1416 0.051 Uiso calc R 1
C C2 -0.3361(4) -0.0616(4) -0.0933(3) 0.0464(10) Uani d . 1
H H2A -0.3749 -0.0399 -0.1501 0.056 Uiso calc R 1
C C3 -0.2207(4) -0.1150(4) 0.0678(3) 0.0499(11) Uani d . 1
H H3A -0.1830 -0.1329 0.1243 0.060 Uiso calc R 1
C C4 -0.3148(4) -0.1659(4) 0.0676(3) 0.0507(11) Uani d . 1
H H4A -0.3386 -0.2177 0.1229 0.061 Uiso calc R 1
C C5 -0.3749(4) -0.1408(4) -0.0143(3) 0.0455(11) Uani d . 1
C C6 -0.4719(4) -0.2046(4) -0.0158(3) 0.0528(11) Uani d . 1
H H6A -0.5153 -0.1653 -0.0754 0.063 Uiso calc R 1
H H6B -0.5386 -0.1897 0.0321 0.063 Uiso calc R 1
C C7 -0.4055(4) -0.3506(4) 0.0001(3) 0.0521(11) Uani d . 1
H H7A -0.3683 -0.3907 0.0619 0.062 Uiso calc R 1
H H7B -0.4714 -0.3867 -0.0025 0.062 Uiso calc R 1
C C8 -0.2983(4) -0.3827(4) -0.0706(3) 0.0528(11) Uani d . 1
H H8A -0.3356 -0.3428 -0.1323 0.063 Uiso calc R 1
H H8B -0.2325 -0.3462 -0.0680 0.063 Uiso calc R 1
C C9 -0.2331(4) -0.5255(4) -0.0547(3) 0.0426(10) Uani d . 1
C C10 -0.1315(4) -0.5980(4) 0.0076(3) 0.0513(11) Uani d . 1
H H10A -0.1023 -0.5576 0.0398 0.062 Uiso calc R 1
C C11 -0.0732(4) -0.7292(4) 0.0225(3) 0.0488(11) Uani d . 1
H H11A -0.0055 -0.7749 0.0652 0.059 Uiso calc R 1
C C12 -0.2711(4) -0.5940(4) -0.0986(3) 0.0484(10) Uani d . 1
H H12A -0.3400 -0.5508 -0.1405 0.058 Uiso calc R 1
C C13 -0.2081(4) -0.7249(4) -0.0807(3) 0.0450(10) Uani d . 1
H H13A -0.2360 -0.7676 -0.1117 0.054 Uiso calc R 1
C C14 -0.1616(6) -0.7095(5) -0.3234(4) 0.0786(15) Uani d . 1
H H14A -0.2033 -0.7700 -0.3105 0.094 Uiso calc R 1
C C15 -0.2205(5) -0.5909(5) -0.3846(4) 0.0716(14) Uani d . 1
H H15A -0.2992 -0.5733 -0.4120 0.086 Uiso calc R 1
C C16 0.0060(5) -0.6559(5) -0.3035(4) 0.0723(14) Uani d . 1
H H16A 0.0856 -0.6768 -0.2760 0.087 Uiso calc R 1
C C17 -0.0468(5) -0.5330(5) -0.3655(4) 0.0681(14) Uani d . 1
H H17A -0.0019 -0.4751 -0.3792 0.082 Uiso calc R 1
C C18 -0.1640(4) -0.4972(4) -0.4060(3) 0.0536(11) Uani d . 1
C C19 -0.2286(5) -0.3641(5) -0.4704(3) 0.0738(14) Uani d . 1
H H19A -0.2426 -0.3711 -0.5298 0.089 Uiso calc R 1
H H19B -0.1699 -0.3154 -0.4809 0.089 Uiso calc R 1
C C20 -0.3608(6) -0.2899(5) -0.4324(4) 0.0908(18) Uani d . 1
H H20A -0.3999 -0.2071 -0.4786 0.109 Uiso calc R 1
H H20B -0.4196 -0.3383 -0.4226 0.109 Uiso calc R 1
C C21 -0.3491(5) -0.2670(5) -0.3435(4) 0.0829(16) Uani d . 1
H H21A -0.2998 -0.2092 -0.3551 0.099 Uiso calc R 1
H H21B -0.3000 -0.3485 -0.2997 0.099 Uiso calc R 1
C C22 -0.4832(5) -0.2082(5) -0.2996(3) 0.0655(13) Uani d . 1
C C23 -0.5308(5) -0.0799(5) -0.3042(3) 0.0755(15) Uani d . 1
H H23A -0.4834 -0.0265 -0.3359 0.091 Uiso calc R 1
C C24 -0.6487(5) -0.0307(5) -0.2618(3) 0.0696(14) Uani d . 1
H H24A -0.6797 0.0573 -0.2677 0.084 Uiso calc R 1
C C25 -0.5612(5) -0.2796(5) -0.2533(4) 0.0686(14) Uani d . 1
H H25A -0.5359 -0.3659 -0.2511 0.082 Uiso calc R 1
C C26 -0.6763(5) -0.2240(5) -0.2102(3) 0.0642(13) Uani d . 1
H H26A -0.7251 -0.2757 -0.1776 0.077 Uiso calc R 1
C C27 0.1226(7) 0.0718(7) -0.4533(5) 0.120(2) Uani d . 1
H H27A 0.0538 0.1196 -0.4192 0.180 Uiso calc R 1
H H27B 0.1029 0.1068 -0.5184 0.180 Uiso calc R 1
H H27C 0.2046 0.0781 -0.4435 0.180 Uiso calc R 1
C C28 0.1332(6) -0.0690(6) -0.4197(4) 0.0822(16) Uani d . 1
C C29 0.2250(6) -0.1562(7) -0.4586(4) 0.0839(17) Uani d . 1
C C30 0.2475(6) -0.2857(7) -0.4235(5) 0.0873(17) Uani d . 1
H H30A 0.3157 -0.3425 -0.4485 0.105 Uiso calc R 1
C C31 0.1723(7) -0.3344(6) -0.3523(5) 0.0910(18) Uani d . 1
H H31A 0.1872 -0.4226 -0.3277 0.109 Uiso calc R 1
C C32 0.0689(6) -0.2398(8) -0.3182(4) 0.086(2) Uani d . 1
C C33 0.0569(6) -0.1127(7) -0.3516(4) 0.0845(17) Uani d . 1
H H33A -0.0073 -0.0540 -0.3257 0.101 Uiso calc R 1
Cl Cl1 0.53712(14) -0.31378(14) -0.69036(9) 0.0756(4) Uani d . 1

loop_
_atom_site_aniso_label
_atom_site_aniso_U_11
_atom_site_aniso_U_22
_atom_site_aniso_U_33
_atom_site_aniso_U_12
_atom_site_aniso_U_13
_atom_site_aniso_U_23
Co1 0.0321(4) 0.0319(4) 0.0486(5) -0.0089(3) 0.0030(4) -0.0188(4)
O1 0.0393(19) 0.0465(19) 0.0476(19) -0.0105(15) 0.0078(16) -0.0203(17)
O2 0.257(8) 0.263(9) 0.105(4) -0.181(8) 0.027(5) -0.054(5)
O3 0.150(6) 0.336(12) 0.284(9) -0.104(6) 0.096(6) -0.257(9)
O4 0.084(3) 0.198(5) 0.098(3) -0.081(3) 0.011(3) -0.014(3)
O5 0.168(5) 0.224(6) 0.110(4) -0.110(5) 0.030(3) -0.097(4)
O6 0.159(5) 0.099(4) 0.183(5) -0.025(3) 0.006(4) -0.017(4)
O7 0.121(3) 0.154(4) 0.077(3) -0.079(3) 0.013(3) -0.001(3)
N1 0.0388(19) 0.0339(18) 0.0442(19) -0.0108(14) 0.0062(16) -0.0202(15)
N2 0.0374(19) 0.0380(19) 0.0479(19) -0.0095(15) 0.0041(16) -0.0185(16)
N3 0.057(3) 0.063(3) 0.067(3) -0.008(2) 0.009(2) -0.016(2)
N4 0.041(2) 0.073(3) 0.068(3) -0.005(2) -0.001(2) -0.033(2)
N5 0.126(5) 0.208(7) 0.109(4) -0.096(5) 0.034(4) -0.051(4)
N6 0.242(10) 0.174(8) 0.120(6) -0.154(9) -0.045(7) -0.020(6)
C1 0.043(2) 0.034(2) 0.051(3) -0.0155(18) 0.001(2) -0.0131(19)
C2 0.043(2) 0.034(2) 0.065(3) -0.0071(19) -0.007(2) -0.023(2)
C3 0.054(3) 0.055(3) 0.049(3) -0.026(2) 0.002(2) -0.019(2)
C4 0.049(3) 0.059(3) 0.057(3) -0.032(2) 0.011(2) -0.024(2)
C5 0.028(2) 0.032(2) 0.081(3) -0.0046(17) 0.004(2) -0.030(2)
C6 0.029(2) 0.049(3) 0.088(3) -0.0095(19) 0.005(2) -0.037(2)
C7 0.043(2) 0.037(2) 0.084(3) -0.0168(19) 0.009(2) -0.029(2)
C8 0.062(3) 0.032(2) 0.062(3) -0.013(2) 0.011(2) -0.019(2)
C9 0.039(2) 0.033(2) 0.053(2) -0.0119(18) 0.012(2) -0.0160(19)
C10 0.049(3) 0.044(3) 0.068(3) -0.014(2) 0.003(2) -0.031(2)
C11 0.046(3) 0.041(2) 0.060(3) -0.0072(19) -0.009(2) -0.023(2)
C12 0.044(2) 0.036(2) 0.062(3) -0.0081(19) -0.004(2) -0.015(2)
C13 0.043(2) 0.041(2) 0.058(3) -0.0158(19) 0.004(2) -0.024(2)
C14 0.074(4) 0.072(4) 0.095(4) -0.030(3) 0.005(3) -0.028(3)
C15 0.058(3) 0.081(4) 0.077(4) -0.015(3) -0.010(3) -0.030(3)
C16 0.047(3) 0.084(4) 0.078(4) -0.018(3) -0.005(3) -0.017(3)
C17 0.055(3) 0.066(3) 0.082(4) -0.025(3) 0.004(3) -0.018(3)
C18 0.044(3) 0.058(3) 0.050(3) -0.003(2) 0.008(2) -0.025(2)
C19 0.066(3) 0.072(3) 0.058(3) -0.002(3) 0.011(3) -0.018(3)
C20 0.090(4) 0.081(4) 0.061(3) 0.015(3) -0.004(3) -0.019(3)
C21 0.066(4) 0.084(4) 0.085(4) -0.003(3) -0.004(3) -0.033(3)
C22 0.052(3) 0.075(4) 0.061(3) -0.006(3) 0.005(2) -0.029(3)
C23 0.074(4) 0.073(4) 0.069(3) -0.018(3) 0.017(3) -0.024(3)
C24 0.067(3) 0.063(3) 0.070(3) -0.005(3) 0.009(3) -0.032(3)
C25 0.057(3) 0.060(3) 0.083(4) -0.001(3) -0.007(3) -0.035(3)
C26 0.051(3) 0.075(4) 0.065(3) -0.017(3) -0.005(3) -0.023(3)
C27 0.131(6) 0.113(6) 0.127(6) -0.042(5) -0.030(5) -0.038(5)
C28 0.073(4) 0.100(5) 0.078(4) -0.024(4) -0.012(4) -0.036(4)
C29 0.073(4) 0.120(6) 0.078(4) -0.045(4) 0.000(3) -0.041(4)
C30 0.074(4) 0.104(5) 0.096(5) -0.027(4) 0.004(4) -0.052(4)
C31 0.099(5) 0.094(5) 0.101(5) -0.041(4) -0.019(4) -0.040(4)
C32 0.089(5) 0.156(7) 0.051(3) -0.083(5) 0.005(3) -0.034(4)
C33 0.065(4) 0.119(5) 0.091(4) -0.032(4) 0.003(3) -0.061(4)
Cl1 0.0767(10) 0.0836(10) 0.0635(8) -0.0338(8) 0.0127(7) -0.0164(7)

loop_
_atom_type_symbol
_atom_type_description
_atom_type_scat_dispersion_real
_atom_type_scat_dispersion_imag
_atom_type_scat_source
C C 0.0033 0.0016 'International Tables Vol C Tables 4.2.6.8 and 6.1.1.4'
H H 0.0000 0.0000 'International Tables Vol C Tables 4.2.6.8 and 6.1.1.4'
N N 0.0061 0.0033 'International Tables Vol C Tables 4.2.6.8 and 6.1.1.4'
O O 0.0106 0.0060 'International Tables Vol C Tables 4.2.6.8 and 6.1.1.4'
Cl Cl 0.1484 0.1585 'International Tables Vol C Tables 4.2.6.8 and 6.1.1.4'
Co Co 0.3494 0.9721 'International Tables Vol C Tables 4.2.6.8 and 6.1.1.4'

loop_
_geom_angle_atom_site_label_1
_geom_angle_atom_site_label_2
_geom_angle_atom_site_label_3
_geom_angle_site_symmetry_1
_geom_angle_site_symmetry_3
_geom_angle
_geom_angle_publ_flag
O1 Co1 O1 2 . 180 y
O1 Co1 N2 2 2_545 87.06(13) ?
O1 Co1 N2 . 2_545 92.94(13) ?
O1 Co1 N2 2 1_565 92.94(13) y
O1 Co1 N2 . 1_565 87.06(13) y
N2 Co1 N2 2_545 1_565 180 y
O1 Co1 N1 2 . 88.90(12) y
O1 Co1 N1 . . 91.10(12) y
N2 Co1 N1 2_545 . 87.20(11) y
N2 Co1 N1 1_565 . 92.80(11) ?
O1 Co1 N1 2 2 91.10(12) ?
O1 Co1 N1 . 2 88.90(12) ?
N2 Co1 N1 2_545 2 92.80(11) y
N2 Co1 N1 1_565 2 87.20(11) ?
N1 Co1 N1 . 2 180 y
Co1 O1 H2 . . 121(3) ?
Co1 O1 H1 . . 132(4) ?
H2 O1 H1 . . 95(5) ?
C3 N1 C1 . . 115.8(3) ?
C3 N1 Co1 . . 118.7(3) ?
C1 N1 Co1 . . 124.6(3) ?
C11 N2 C13 . . 116.0(3) ?
C11 N2 Co1 . 1_545 120.4(3) ?
C13 N2 Co1 . 1_545 123.6(2) ?
C14 N3 C16 . . 115.0(4) ?
C24 N4 C26 . . 115.2(4) ?
C29 N5 H5A . . 120.0 ?
C29 N5 H5B . . 120.0 ?
H5A N5 H5B . . 120.0 ?
O3 N6 O2 . . 130.4(11) ?
O3 N6 C32 . . 120.4(10) ?
O2 N6 C32 . . 109.2(10) ?
N1 C1 C2 . . 123.7(4) ?
N1 C1 H1A . . 118.2 ?
C2 C1 H1A . . 118.2 ?
C5 C2 C1 . . 119.6(4) ?
C5 C2 H2A . . 120.2 ?
C1 C2 H2A . . 120.2 ?
N1 C3 C4 . . 124.0(4) ?
N1 C3 H3A . . 118.0 ?
C4 C3 H3A . . 118.0 ?
C3 C4 C5 . . 120.2(4) ?
C3 C4 H4A . . 119.9 ?
C5 C4 H4A . . 119.9 ?
C4 C5 C2 . . 116.7(3) ?
C4 C5 C6 . . 120.3(4) ?
C2 C5 C6 . . 123.0(4) ?
C5 C6 C7 . . 112.2(3) ?
C5 C6 H6A . . 109.2 ?
C7 C6 H6A . . 109.2 ?
C5 C6 H6B . . 109.2 ?
C7 C6 H6B . . 109.2 ?
H6A C6 H6B . . 107.9 ?
C8 C7 C6 . . 112.7(3) ?
C8 C7 H7A . . 109.1 ?
C6 C7 H7A . . 109.1 ?
C8 C7 H7B . . 109.1 ?
C6 C7 H7B . . 109.1 ?
H7A C7 H7B . . 107.8 ?
C9 C8 C7 . . 112.7(3) ?
C9 C8 H8A . . 109.1 ?
C7 C8 H8A . . 109.1 ?
C9 C8 H8B . . 109.1 ?
C7 C8 H8B . . 109.1 ?
H8A C8 H8B . . 107.8 ?
C10 C9 C12 . . 115.6(3) ?
C10 C9 C8 . . 121.1(4) ?
C12 C9 C8 . . 123.3(4) ?
C11 C10 C9 . . 120.7(4) ?
C11 C10 H10A . . 119.7 ?
C9 C10 H10A . . 119.7 ?
N2 C11 C10 . . 123.5(4) ?
N2 C11 H11A . . 118.3 ?
C10 C11 H11A . . 118.3 ?
C13 C12 C9 . . 120.6(4) ?
C13 C12 H12A . . 119.7 ?
C9 C12 H12A . . 119.7 ?
N2 C13 C12 . . 123.6(4) ?
N2 C13 H13A . . 118.2 ?
C12 C13 H13A . . 118.2 ?
N3 C14 C15 . . 124.7(5) ?
N3 C14 H14A . . 117.6 ?
C15 C14 H14A . . 117.6 ?
C14 C15 C18 . . 120.3(5) ?
C14 C15 H15A . . 119.8 ?
C18 C15 H15A . . 119.8 ?
N3 C16 C17 . . 124.1(5) ?
N3 C16 H16A . . 118.0 ?
C17 C16 H16A . . 118.0 ?
C18 C17 C16 . . 120.0(5) ?
C18 C17 H17A . . 120.0 ?
C16 C17 H17A . . 120.0 ?
C17 C18 C15 . . 115.8(4) ?
C17 C18 C19 . . 122.4(5) ?
C15 C18 C19 . . 121.7(4) ?
C18 C19 C20 . . 112.9(4) ?
C18 C19 H19A . . 109.0 ?
C20 C19 H19A . . 109.0 ?
C18 C19 H19B . . 109.0 ?
C20 C19 H19B . . 109.0 ?
H19A C19 H19B . . 107.8 ?
C21 C20 C19 . . 113.4(4) ?
C21 C20 H20A . . 108.9 ?
C19 C20 H20A . . 108.9 ?
C21 C20 H20B . . 108.9 ?
C19 C20 H20B . . 108.9 ?
H20A C20 H20B . . 107.7 ?
C20 C21 C22 . . 113.0(4) ?
C20 C21 H21A . . 109.0 ?
C22 C21 H21A . . 109.0 ?
C20 C21 H21B . . 109.0 ?
C22 C21 H21B . . 109.0 ?
H21A C21 H21B . . 107.8 ?
C23 C22 C25 . . 116.3(5) ?
C23 C22 C21 . . 120.8(5) ?
C25 C22 C21 . . 122.9(5) ?
C24 C23 C22 . . 119.7(5) ?
C24 C23 H23A . . 120.1 ?
C22 C23 H23A . . 120.1 ?
N4 C24 C23 . . 124.7(5) ?
N4 C24 H24A . . 117.7 ?
C23 C24 H24A . . 117.7 ?
C26 C25 C22 . . 120.4(5) ?
C26 C25 H25A . . 119.8 ?
C22 C25 H25A . . 119.8 ?
N4 C26 C25 . . 123.6(5) ?
N4 C26 H26A . . 118.2 ?
C25 C26 H26A . . 118.2 ?
C28 C27 H27A . . 109.5 ?
C28 C27 H27B . . 109.5 ?
H27A C27 H27B . . 109.5 ?
C28 C27 H27C . . 109.5 ?
H27A C27 H27C . . 109.5 ?
H27B C27 H27C . . 109.5 ?
C33 C28 C29 . . 117.9(6) ?
C33 C28 C27 . . 122.1(7) ?
C29 C28 C27 . . 120.0(7) ?
C30 C29 C28 . . 121.7(6) ?
C30 C29 N5 . . 119.2(7) ?
C28 C29 N5 . . 119.0(7) ?
C29 C30 C31 . . 121.8(6) ?
C29 C30 H30A . . 119.1 ?
C31 C30 H30A . . 119.1 ?
C30 C31 C32 . . 115.3(6) ?
C30 C31 H31A . . 122.3 ?
C32 C31 H31A . . 122.3 ?
C33 C32 C31 . . 120.2(5) ?
C33 C32 N6 . . 116.6(8) ?
C31 C32 N6 . . 123.2(8) ?
C28 C33 C32 . . 122.8(6) ?
C28 C33 H33A . . 118.6 ?
C32 C33 H33A . . 118.6 ?
O5 Cl1 O6 . . 107.3(4) ?
O5 Cl1 O7 . . 110.2(3) ?
O6 Cl1 O7 . . 107.4(3) ?
O5 Cl1 O4 . . 111.1(3) ?
O6 Cl1 O4 . . 109.6(3) ?
O7 Cl1 O4 . . 111.0(3) ?

loop_
_geom_bond_atom_site_label_1
_geom_bond_atom_site_label_2
_geom_bond_site_symmetry_2
_geom_bond_distance
_geom_bond_publ_flag
Co1 O1 2 2.090(3) ?
Co1 O1 . 2.090(3) y
Co1 N2 2_545 2.179(3) ?
Co1 N2 1_565 2.179(3) y
Co1 N1 . 2.208(3) y
Co1 N1 2 2.208(3) ?
O1 H2 . 0.73(4) ?
O1 H1 . 0.85(6) ?
O2 N6 . 1.263(10) ?
O3 N6 . 1.183(12) ?
O4 Cl1 . 1.402(4) ?
O5 Cl1 . 1.390(4) ?
O6 Cl1 . 1.400(5) ?
O7 Cl1 . 1.400(4) ?
N1 C3 . 1.336(5) ?
N1 C1 . 1.340(4) ?
N2 C11 . 1.337(5) ?
N2 C13 . 1.338(5) ?
N2 Co1 1_545 2.179(3) ?
N3 C14 . 1.319(6) ?
N3 C16 . 1.320(6) ?
N4 C24 . 1.333(6) ?
N4 C26 . 1.334(6) ?
N5 C29 . 1.387(7) ?
N5 H5A . 0.8600 ?
N5 H5B . 0.8600 ?
N6 C32 . 1.481(10) ?
C1 C2 . 1.383(5) ?
C1 H1A . 0.9300 ?
C2 C5 . 1.382(5) ?
C2 H2A . 0.9300 ?
C3 C4 . 1.365(5) ?
C3 H3A . 0.9300 ?
C4 C5 . 1.381(6) ?
C4 H4A . 0.9300 ?
C5 C6 . 1.508(5) ?
C6 C7 . 1.531(5) ?
C6 H6A . 0.9700 ?
C6 H6B . 0.9700 ?
C7 C8 . 1.508(6) ?
C7 H7A . 0.9700 ?
C7 H7B . 0.9700 ?
C8 C9 . 1.498(5) ?
C8 H8A . 0.9700 ?
C8 H8B . 0.9700 ?
C9 C10 . 1.383(5) ?
C9 C12 . 1.385(5) ?
C10 C11 . 1.374(5) ?
C10 H10A . 0.9300 ?
C11 H11A . 0.9300 ?
C12 C13 . 1.371(5) ?
C12 H12A . 0.9300 ?
C13 H13A . 0.9300 ?
C14 C15 . 1.362(7) ?
C14 H14A . 0.9300 ?
C15 C18 . 1.375(6) ?
C15 H15A . 0.9300 ?
C16 C17 . 1.389(6) ?
C16 H16A . 0.9300 ?
C17 C18 . 1.358(6) ?
C17 H17A . 0.9300 ?
C18 C19 . 1.500(6) ?
C19 C20 . 1.534(7) ?
C19 H19A . 0.9700 ?
C19 H19B . 0.9700 ?
C20 C21 . 1.490(7) ?
C20 H20A . 0.9700 ?
C20 H20B . 0.9700 ?
C21 C22 . 1.537(7) ?
C21 H21A . 0.9700 ?
C21 H21B . 0.9700 ?
C22 C23 . 1.371(7) ?
C22 C25 . 1.377(7) ?
C23 C24 . 1.372(7) ?
C23 H23A . 0.9300 ?
C24 H24A . 0.9300 ?
C25 C26 . 1.375(6) ?
C25 H25A . 0.9300 ?
C26 H26A . 0.9300 ?
C27 C28 . 1.516(8) ?
C27 H27A . 0.9600 ?
C27 H27B . 0.9600 ?
C27 H27C . 0.9600 ?
C28 C33 . 1.329(8) ?
C28 C29 . 1.368(8) ?
C29 C30 . 1.363(8) ?
C30 C31 . 1.370(8) ?
C30 H30A . 0.9300 ?
C31 C32 . 1.436(8) ?
C31 H31A . 0.9300 ?
C32 C33 . 1.361(8) ?
C33 H33A . 0.9300 ?

loop_
_geom_hbond_atom_site_label_D
_geom_hbond_atom_site_label_H
_geom_hbond_atom_site_label_A
_geom_hbond_site_symmetry_A
_geom_hbond_distance_DH
_geom_hbond_distance_HA
_geom_hbond_distance_DA
_geom_hbond_angle_DHA
O1 H1 N3 2_545 0.85(6) 1.94(3) 2.744(5) 173(4)
O1 H2 N4 2_455 0.73(4) 2.07(2) 2.810(3) 174(3)
